data_4500026
loop_
_publ_author_name
'Duong, Adam'
'Val\'erie M\'etivaud'
'Maris, Thierry'
'Wuest,James D'

_publ_section_title
;
 Surrogates of 2,2'-Bipyridine Designed to Chelate Ag(I) and Create
 Metallotectons for Engineering Hydrogen-Bonded Crystals
;
_journal_name_full 'Cryst. Growth & Design'
_journal_page_first 2026
_journal_page_last 2034
_journal_paper_doi 10.1021/cg2003194
_journal_volume 11
_journal_year 2011
_chemical_compound_source 'Synthesized by the authors. See text'
_chemical_formula_moiety 'C14 H14 Ag N14, Cl O4'
_chemical_formula_sum 'C14 H14 Ag Cl N14 O4'
_chemical_formula_weight 585.71
_chemical_name_systematic
; 
 ? 
;
_space_group_IT_number 14
_symmetry_cell_setting monoclinic
_symmetry_space_group_name_Hall '-P 2ybc'
_symmetry_space_group_name_H-M 'P 1 21/c 1'
_atom_sites_solution_hydrogens geom
_atom_sites_solution_primary direct
_atom_sites_solution_secondary difmap
_audit_creation_method SHELXL-97
_cell_angle_alpha 90
_cell_angle_beta 93.649(3)
_cell_angle_gamma 90
_cell_formula_units_Z 4
_cell_length_a 7.7000(4)
_cell_length_b 16.4473(9)
_cell_length_c 15.7512(8)
_cell_measurement_reflns_used 19760
_cell_measurement_temperature 150
_cell_measurement_theta_max 69.51
_cell_measurement_theta_min 3.89
_cell_volume 1990.75(18)
_computing_cell_refinement 'SAINT V7.68A(Bruker AXS, 2009)'
_computing_data_collection 'APEX2  (Bruker AXS, 2009)'
_computing_data_reduction 'SAINT V7.68A(Bruker AXS, 2009)'
_computing_molecular_graphics 'SHELXTL v6.12 (Bruker AXS, 2001)'
_computing_publication_material 'UdMX (Maris, 2004)'
_computing_structure_refinement 'SHELXL97 (Sheldrick, 2008)'
_computing_structure_solution 'SIR2004 (Burla et al., 2004)'
_diffrn_ambient_temperature 150
_diffrn_detector_area_resol_mean 8.3
_diffrn_measured_fraction_theta_full 0.994
_diffrn_measured_fraction_theta_max 0.994
_diffrn_measurement_device_type 'Bruker Microstar'
_diffrn_measurement_method \w
_diffrn_radiation_monochromator 'Helios optics'
_diffrn_radiation_source 'Rotating Anode'
_diffrn_radiation_type CuK\a
_diffrn_radiation_wavelength 1.54178
_diffrn_reflns_av_R_equivalents 0.048
_diffrn_reflns_av_sigmaI/netI 0.0228
_diffrn_reflns_limit_h_max 9
_diffrn_reflns_limit_h_min -9
_diffrn_reflns_limit_k_max 20
_diffrn_reflns_limit_k_min -20
_diffrn_reflns_limit_l_max 19
_diffrn_reflns_limit_l_min -15
_diffrn_reflns_number 40966
_diffrn_reflns_theta_full 70.05
_diffrn_reflns_theta_max 70.05
_diffrn_reflns_theta_min 3.89
_exptl_absorpt_coefficient_mu 9.915
_exptl_absorpt_correction_T_max 0.4097
_exptl_absorpt_correction_T_min 0.2950
_exptl_absorpt_correction_type multi-scan
_exptl_absorpt_process_details 'Sadabs (Sheldrick, 2008)'
_exptl_crystal_colour Colorless
_exptl_crystal_density_diffrn 1.954
_exptl_crystal_density_method 'not measured'
_exptl_crystal_description block
_exptl_crystal_F_000 1168
_exptl_crystal_size_max 0.10
_exptl_crystal_size_mid 0.10
_exptl_crystal_size_min 0.09
_refine_diff_density_max 1.032
_refine_diff_density_min -0.549
_refine_diff_density_rms 0.088
_refine_ls_extinction_method none
_refine_ls_goodness_of_fit_ref 1.083
_refine_ls_hydrogen_treatment constr
_refine_ls_matrix_type full
_refine_ls_number_parameters 307
_refine_ls_number_reflns 3757
_refine_ls_number_restraints 0
_refine_ls_restrained_S_all 1.083
_refine_ls_R_factor_all 0.0324
_refine_ls_R_factor_gt 0.0293
_refine_ls_shift/su_max 0.002
_refine_ls_shift/su_mean 0.000
_refine_ls_structure_factor_coef Fsqd
_refine_ls_weighting_details 'calc w=1/[\s^2^(Fo^2^)+(0.0555P)^2^+1.2398P] where P=(Fo^2^+2Fc^2^)/3'
_refine_ls_weighting_scheme calc
_refine_ls_wR_factor_gt 0.0808
_refine_ls_wR_factor_ref 0.0846
_reflns_number_gt 3474
_reflns_number_total 3757
_reflns_threshold_expression I>2\s(I)
_cod_data_source_file deposit.cif
_cod_data_source_block adam42
_cod_original_sg_symbol_H-M P21/c
_cod_database_code 4500026

loop_
_symmetry_equiv_pos_as_xyz
'x, y, z'
'-x, y+1/2, -z+1/2'
'-x, -y, -z'
'x, -y-1/2, z-1/2'

loop_
_atom_site_label
_atom_site_type_symbol
_atom_site_fract_x
_atom_site_fract_y
_atom_site_fract_z
_atom_site_U_iso_or_equiv
_atom_site_adp_type
_atom_site_occupancy
_atom_site_symmetry_multiplicity
_atom_site_calc_flag
_atom_site_refinement_flags
Ag1 Ag 0.73274(3) 0.684487(12) 0.179242(12) 0.03068(10) Uani 1 1 d .
C1 C 0.4919(4) 0.74850(16) 0.33388(17) 0.0287(6) Uani 1 1 d .
H1 H 0.4828 0.7972 0.3015 0.034 Uiso 1 1 calc R
C2 C 0.4193(4) 0.74577(16) 0.41201(17) 0.0286(5) Uani 1 1 d .
H2 H 0.3640 0.7929 0.4324 0.034 Uiso 1 1 calc R
C3 C 0.5034(4) 0.61393(16) 0.42745(16) 0.0271(5) Uani 1 1 d .
H3 H 0.5067 0.5644 0.4586 0.033 Uiso 1 1 calc R
C4 C 0.5803(3) 0.61689(15) 0.34987(16) 0.0230(5) Uani 1 1 d .
C5 C 0.6703(3) 0.54396(15) 0.31721(15) 0.0235(5) Uani 1 1 d .
C6 C 0.7277(4) 0.41001(16) 0.32694(16) 0.0265(5) Uani 1 1 d .
C7 C 0.8290(3) 0.48389(16) 0.21898(16) 0.0257(5) Uani 1 1 d .
C8 C 0.7555(4) 0.90182(18) 0.20142(18) 0.0312(6) Uani 1 1 d .
H8 H 0.7113 0.8952 0.2559 0.037 Uiso 1 1 calc R
C9 C 0.7951(4) 0.97928(17) 0.17407(17) 0.0321(6) Uani 1 1 d .
H9 H 0.7741 1.0242 0.2099 0.039 Uiso 1 1 calc R
C10 C 0.8842(4) 0.92764(17) 0.05160(18) 0.0325(6) Uani 1 1 d .
H10 H 0.9328 0.9342 -0.0019 0.039 Uiso 1 1 calc R
C11 C 0.8391(3) 0.85012(16) 0.07716(16) 0.0248(5) Uani 1 1 d .
C12 C 0.8555(3) 0.77995(15) 0.01831(16) 0.0231(5) Uani 1 1 d .
C13 C 0.9389(3) 0.73134(16) -0.10589(16) 0.0255(5) Uani 1 1 d .
C14 C 0.7929(3) 0.64998(16) -0.01912(16) 0.0252(5) Uani 1 1 d .
Cl1 Cl 0.72510(8) 0.11900(4) 0.38075(4) 0.02652(15) Uani 1 1 d .
N1 N 0.5741(3) 0.68475(12) 0.30274(15) 0.0252(5) Uani 1 1 d .
N2 N 0.4253(3) 0.67838(13) 0.45934(16) 0.0284(5) Uani 1 1 d .
N3 N 0.7574(3) 0.55362(13) 0.24693(13) 0.0247(4) Uani 1 1 d .
N4 N 0.6524(3) 0.47602(13) 0.36087(14) 0.0258(4) Uani 1 1 d .
N5 N 0.8145(3) 0.41065(13) 0.25557(14) 0.0268(5) Uani 1 1 d .
N6 N 0.9197(3) 0.48795(14) 0.14987(15) 0.0326(5) Uani 1 1 d .
H6A H 0.9672 0.4437 0.1300 0.039 Uiso 1 1 calc .
H6B H 0.9322 0.5348 0.1241 0.039 Uiso 1 1 calc .
N7 N 0.7107(3) 0.33920(14) 0.36641(15) 0.0316(5) Uani 1 1 d .
H7A H 0.7556 0.2948 0.3456 0.038 Uiso 1 1 calc .
H7B H 0.6546 0.3368 0.4133 0.038 Uiso 1 1 calc .
N8 N 0.7774(3) 0.83653(15) 0.15352(14) 0.0285(5) Uani 1 1 d .
N9 N 0.8617(4) 0.99310(15) 0.09939(15) 0.0365(6) Uani 1 1 d .
N10 N 0.7900(3) 0.70864(13) 0.04101(14) 0.0243(4) Uani 1 1 d .
N11 N 0.9277(3) 0.79613(14) -0.05406(14) 0.0269(5) Uani 1 1 d .
N12 N 0.8705(3) 0.65756(14) -0.09271(14) 0.0264(5) Uani 1 1 d .
N13 N 1.0194(3) 0.74274(14) -0.17787(15) 0.0316(5) Uani 1 1 d .
H13A H 1.0260 0.7027 -0.2145 0.038 Uiso 1 1 calc .
H13B H 1.0656 0.7903 -0.1885 0.038 Uiso 1 1 calc .
N14 N 0.7114(3) 0.58060(14) -0.00455(15) 0.0325(5) Uani 1 1 d .
H14A H 0.7094 0.5414 -0.0426 0.039 Uiso 1 1 calc .
H14B H 0.6594 0.5739 0.0431 0.039 Uiso 1 1 calc .
O1 O 0.6452(3) 0.04369(12) 0.35257(14) 0.0403(5) Uani 1 1 d .
O2 O 0.8525(3) 0.10263(14) 0.44906(14) 0.0410(5) Uani 1 1 d .
O3 O 0.5931(3) 0.17228(13) 0.40970(14) 0.0378(5) Uani 1 1 d .
O4 O 0.8079(3) 0.15646(14) 0.31128(13) 0.0405(5) Uani 1 1 d .

loop_
_atom_site_aniso_label
_atom_site_aniso_U_11
_atom_site_aniso_U_22
_atom_site_aniso_U_33
_atom_site_aniso_U_23
_atom_site_aniso_U_13
_atom_site_aniso_U_12
Ag1 0.04095(15) 0.03099(14) 0.02111(14) 0.00477(7) 0.00990(9) -0.00190(7)
C1 0.0363(14) 0.0244(12) 0.0254(13) 0.0021(10) 0.0030(11) 0.0013(11)
C2 0.0339(14) 0.0264(13) 0.0258(13) -0.0029(10) 0.0046(11) 0.0023(11)
C3 0.0334(14) 0.0243(12) 0.0242(13) 0.0006(10) 0.0071(11) -0.0023(10)
C4 0.0265(12) 0.0226(12) 0.0202(12) -0.0003(9) 0.0040(10) -0.0026(10)
C5 0.0259(12) 0.0261(12) 0.0188(12) 0.0004(9) 0.0039(10) -0.0020(10)
C6 0.0295(13) 0.0282(13) 0.0226(13) -0.0001(10) 0.0064(10) -0.0009(10)
C7 0.0256(12) 0.0287(13) 0.0232(13) 0.0027(10) 0.0052(10) 0.0008(10)
C8 0.0371(15) 0.0364(15) 0.0206(12) -0.0039(11) 0.0059(11) -0.0015(11)
C9 0.0407(15) 0.0312(14) 0.0241(13) -0.0052(11) -0.0003(11) 0.0042(12)
C10 0.0463(17) 0.0280(13) 0.0238(13) 0.0015(10) 0.0067(12) -0.0025(12)
C11 0.0293(13) 0.0262(13) 0.0191(12) -0.0003(10) 0.0020(10) -0.0002(10)
C12 0.0254(12) 0.0253(12) 0.0188(12) 0.0004(9) 0.0029(9) 0.0013(10)
C13 0.0280(13) 0.0293(13) 0.0193(12) 0.0009(10) 0.0022(10) 0.0028(10)
C14 0.0283(13) 0.0250(13) 0.0228(13) 0.0002(10) 0.0045(10) 0.0050(10)
Cl1 0.0325(3) 0.0240(3) 0.0237(3) 0.0011(2) 0.0077(2) 0.0003(2)
N1 0.0301(12) 0.0257(11) 0.0202(11) 0.0013(8) 0.0044(9) -0.0011(8)
N2 0.0332(12) 0.0260(11) 0.0271(12) -0.0027(8) 0.0090(10) -0.0028(9)
N3 0.0285(11) 0.0258(11) 0.0204(10) 0.0031(8) 0.0066(8) 0.0003(8)
N4 0.0320(11) 0.0230(10) 0.0234(11) 0.0008(8) 0.0094(9) -0.0009(8)
N5 0.0321(11) 0.0262(11) 0.0234(11) 0.0015(8) 0.0102(9) 0.0011(9)
N6 0.0429(13) 0.0291(11) 0.0278(12) 0.0059(9) 0.0176(10) 0.0061(10)
N7 0.0472(14) 0.0233(11) 0.0263(12) 0.0024(9) 0.0178(10) 0.0031(10)
N8 0.0351(12) 0.0306(11) 0.0201(11) 0.0002(9) 0.0040(9) -0.0017(10)
N9 0.0551(16) 0.0272(12) 0.0278(12) -0.0022(9) 0.0063(11) -0.0003(11)
N10 0.0294(11) 0.0234(10) 0.0207(11) 0.0002(8) 0.0069(9) 0.0018(9)
N11 0.0349(12) 0.0261(10) 0.0202(11) -0.0005(9) 0.0065(9) -0.0024(9)
N12 0.0303(11) 0.0267(11) 0.0228(11) -0.0009(9) 0.0069(9) 0.0014(9)
N13 0.0395(13) 0.0315(12) 0.0250(11) -0.0016(9) 0.0125(10) -0.0041(10)
N14 0.0447(14) 0.0248(11) 0.0297(12) -0.0042(9) 0.0153(10) -0.0041(10)
O1 0.0536(13) 0.0292(10) 0.0381(11) -0.0017(9) 0.0021(10) -0.0075(9)
O2 0.0422(12) 0.0445(12) 0.0356(11) 0.0008(9) -0.0033(9) 0.0024(9)
O3 0.0409(12) 0.0380(11) 0.0361(12) -0.0031(9) 0.0135(9) 0.0085(9)
O4 0.0529(13) 0.0376(11) 0.0336(11) 0.0080(9) 0.0218(10) 0.0009(10)

loop_
_atom_type_symbol
_atom_type_description
_atom_type_scat_dispersion_real
_atom_type_scat_dispersion_imag
_atom_type_scat_source
C C 0.0181 0.0091 'International Tables Vol C Tables 4.2.6.8 and 6.1.1.4'
H H 0.0000 0.0000 'International Tables Vol C Tables 4.2.6.8 and 6.1.1.4'
N N 0.0311 0.0180 'International Tables Vol C Tables 4.2.6.8 and 6.1.1.4'
O O 0.0492 0.0322 'International Tables Vol C Tables 4.2.6.8 and 6.1.1.4'
Cl Cl 0.3639 0.7018 'International Tables Vol C Tables 4.2.6.8 and 6.1.1.4'
Ag Ag 0.1306 4.2820 'International Tables Vol C Tables 4.2.6.8 and 6.1.1.4'

loop_
_geom_angle_atom_site_label_1
_geom_angle_atom_site_label_2
_geom_angle_atom_site_label_3
_geom_angle
_geom_angle_publ_flag
N10 AG1 N1 157.87(8) y
N10 AG1 N3 124.33(7) y
N1 AG1 N3 70.53(7) y
N10 AG1 N8 69.09(7) y
N1 AG1 N8 102.14(7) y
N3 AG1 N8 159.58(8) y
N1 C1 C2 121.9(2) y
N1 C1 H1 119.0 ?
C2 C1 H1 119.0 ?
N2 C2 C1 121.5(2) y
N2 C2 H2 119.3 ?
C1 C2 H2 119.3 ?
N2 C3 C4 122.0(2) y
N2 C3 H3 119.0 ?
C4 C3 H3 119.0 ?
N1 C4 C3 120.9(2) y
N1 C4 C5 118.6(2) y
C3 C4 C5 120.5(2) y
N4 C5 N3 127.1(2) y
N4 C5 C4 115.7(2) y
N3 C5 C4 117.2(2) y
N7 C6 N5 117.8(2) y
N7 C6 N4 117.3(2) y
N5 C6 N4 124.8(2) y
N6 C7 N5 117.3(2) y
N6 C7 N3 117.9(2) y
N5 C7 N3 124.9(2) y
N8 C8 C9 121.9(3) y
N8 C8 H8 119.1 ?
C9 C8 H8 119.1 ?
N9 C9 C8 122.4(3) y
N9 C9 H9 118.8 ?
C8 C9 H9 118.8 ?
N9 C10 C11 122.3(3) y
N9 C10 H10 118.8 ?
C11 C10 H10 118.8 ?
N8 C11 C10 121.5(2) y
N8 C11 C12 118.6(2) y
C10 C11 C12 119.9(2) y
N11 C12 N10 126.3(2) y
N11 C12 C11 115.8(2) y
N10 C12 C11 117.7(2) y
N13 C13 N12 117.6(2) y
N13 C13 N11 116.9(2) y
N12 C13 N11 125.4(2) y
N14 C14 N12 118.0(2) y
N14 C14 N10 117.5(2) y
N12 C14 N10 124.4(2) y
O2 CL1 O3 109.87(14) y
O2 CL1 O4 109.62(14) y
O3 CL1 O4 109.65(13) y
O2 CL1 O1 109.16(13) y
O3 CL1 O1 108.97(14) y
O4 CL1 O1 109.57(13) y
C1 N1 C4 116.9(2) y
C1 N1 AG1 125.91(17) y
C4 N1 AG1 116.92(16) y
C3 N2 C2 116.8(2) y
C5 N3 C7 113.7(2) y
C5 N3 AG1 116.30(16) y
C7 N3 AG1 129.39(16) y
C5 N4 C6 114.2(2) y
C7 N5 C6 115.2(2) y
C7 N6 H6A 120.0 ?
C7 N6 H6B 120.0 ?
H6A N6 H6B 120.0 ?
C6 N7 H7A 120.0 ?
C6 N7 H7B 120.0 ?
H7A N7 H7B 120.0 ?
C8 N8 C11 116.1(2) y
C8 N8 AG1 132.54(19) y
C11 N8 AG1 111.34(17) y
C10 N9 C9 115.6(2) y
C12 N10 C14 114.6(2) y
C12 N10 AG1 120.50(17) y
C14 N10 AG1 123.78(17) y
C12 N11 C13 114.1(2) y
C14 N12 C13 114.7(2) y
C13 N13 H13A 120.0 ?
C13 N13 H13B 120.0 ?
H13A N13 H13B 120.0 ?
C14 N14 H14A 120.0 ?
C14 N14 H14B 120.0 ?
H14A N14 H14B 120.0 ?

loop_
_geom_bond_atom_site_label_1
_geom_bond_atom_site_label_2
_geom_bond_distance
_geom_bond_publ_flag
Ag1 N10 2.284(2) y
Ag1 N1 2.362(2) y
Ag1 N3 2.404(2) y
Ag1 N8 2.560(2) y
C1 N1 1.334(3) y
C1 C2 1.384(4) y
C1 H1 0.9500 ?
C2 N2 1.335(4) y
C2 H2 0.9500 ?
C3 N2 1.333(3) y
C3 C4 1.392(3) y
C3 H3 0.9500 ?
C4 N1 1.340(3) y
C4 C5 1.493(3) y
C5 N4 1.324(3) y
C5 N3 1.340(3) y
C6 N7 1.331(4) y
C6 N5 1.344(3) y
C6 N4 1.356(3) y
C7 N6 1.332(3) y
C7 N5 1.343(3) y
C7 N3 1.358(3) y
C8 N8 1.329(4) y
C8 C9 1.385(4) y
C8 H8 0.9500 ?
C9 N9 1.332(4) y
C9 H9 0.9500 ?
C10 N9 1.331(4) y
C10 C11 1.388(4) y
C10 H10 0.9500 ?
C11 N8 1.340(3) y
C11 C12 1.491(4) y
C12 N11 1.327(3) y
C12 N10 1.334(3) y
C13 N13 1.339(3) y
C13 N12 1.344(4) y
C13 N11 1.348(3) y
C14 N14 1.329(4) y
C14 N12 1.343(3) y
C14 N10 1.353(3) y
Cl1 O2 1.435(2) y
Cl1 O3 1.438(2) y
Cl1 O4 1.439(2) y
Cl1 O1 1.441(2) y
N6 H6a 0.8800 ?
N6 H6b 0.8800 ?
N7 H7a 0.8800 ?
N7 H7b 0.8800 ?
N13 H13a 0.8800 ?
N13 H13b 0.8800 ?
N14 H14a 0.8800 ?
N14 H14b 0.8800 ?

loop_
_geom_hbond_atom_site_label_D
_geom_hbond_atom_site_label_H
_geom_hbond_atom_site_label_A
_geom_hbond_distance_DH
_geom_hbond_distance_HA
_geom_hbond_distance_DA
_geom_hbond_angle_DHA
_geom_hbond_site_symmetry_A
N6 H6A N12 0.88 2.19 3.055(3) 169.4 3_765
N6 H6B O2 0.88 2.36 3.067(3) 137.8 2_755
N6 H6B N14 0.88 2.67 3.212(4) 121 .
N6 H6B CL1 0.88 2.98 3.539(2) 122.8 2_755
N7 H7A O4 0.88 2.38 3.230(3) 162.6 .
N7 H7A CL1 0.88 2.96 3.630(2) 134.8 .
N7 H7B N2 0.88 2.15 3.013(3) 166.7 3_666
N13 H13A N5 0.88 2.35 3.114(3) 146 3_765
N13 H13B O4 0.88 2.39 3.048(3) 132.2 3_765
N14 H14A O1 0.88 2.2 3.059(3) 166.4 4_565
N14 H14A O2 0.88 2.62 3.301(3) 135.1 4_565
N14 H14A CL1 0.88 2.91 3.752(2) 161.6 4_565
